data_4111802
loop_
_publ_author_name
'Ming Li'
'Arkady Ellern'
'James H. Espenson'

_publ_section_title
;
 Studies of C-S Bond Cleavage Reactions of Re(V) Dithiolates: Synthesis,
 Reactivity, and Mechanism
;
_journal_name_full 'Journal of the American Chemical Society'
_journal_page_first 10436
_journal_page_last 10447
_journal_paper_doi 10.1021/ja0519334
_journal_volume 127
_journal_year 2005
_chemical_formula_sum 'C34.5 H29.5 O P Re S3'
_chemical_formula_weight 773.43
_chemical_name_systematic
; 
 ? 
;
_space_group_IT_number 15
_symmetry_cell_setting monoclinic
_symmetry_space_group_name_Hall '-C 2yc'
_symmetry_space_group_name_H-M 'C 1 2/c 1'
_atom_sites_solution_hydrogens geom
_atom_sites_solution_primary direct
_atom_sites_solution_secondary difmap
_audit_creation_method SHELXL-97
_cell_angle_alpha 90.00
_cell_angle_beta 121.374(3)
_cell_angle_gamma 90.00
_cell_formula_units_Z 8
_cell_length_a 33.844(6)
_cell_length_b 9.5051(16)
_cell_length_c 22.643(4)
_cell_measurement_reflns_used 958
_cell_measurement_temperature 213(2)
_cell_measurement_theta_max 28.06
_cell_measurement_theta_min 3.01
_cell_volume 6219.0(19)
_computing_cell_refinement 'Bruker SMART'
_computing_data_collection 'Bruker SMART'
_computing_data_reduction 'Bruker SAINT'
_computing_molecular_graphics 'Bruker SHELXTL'
_computing_publication_material 'Bruker SHELXTL'
_computing_structure_refinement 'SHELXL-97 (Sheldrick, 1997)'
_computing_structure_solution 'SHELXS-97 (Sheldrick, 1990)'
_diffrn_ambient_temperature 213(2)
_diffrn_measured_fraction_theta_full 0.995
_diffrn_measured_fraction_theta_max 0.995
_diffrn_measurement_device_type 'CCD area detector'
_diffrn_measurement_method 'phi and omega scans'
_diffrn_radiation_monochromator graphite
_diffrn_radiation_source 'fine-focus sealed tube'
_diffrn_radiation_type MoK\a
_diffrn_radiation_wavelength 0.71073
_diffrn_reflns_av_R_equivalents 0.0516
_diffrn_reflns_av_sigmaI/netI 0.0481
_diffrn_reflns_limit_h_max 44
_diffrn_reflns_limit_h_min -43
_diffrn_reflns_limit_k_max 12
_diffrn_reflns_limit_k_min -12
_diffrn_reflns_limit_l_max 30
_diffrn_reflns_limit_l_min -30
_diffrn_reflns_number 29006
_diffrn_reflns_theta_full 28.30
_diffrn_reflns_theta_max 28.30
_diffrn_reflns_theta_min 2.83
_exptl_absorpt_coefficient_mu 4.188
_exptl_absorpt_correction_T_max 1
_exptl_absorpt_correction_T_min 0.71
_exptl_absorpt_correction_type multi-scan
_exptl_absorpt_process_details 'Bruker SADABS'
_exptl_crystal_colour brown
_exptl_crystal_density_diffrn 1.652
_exptl_crystal_density_meas ?
_exptl_crystal_description plate
_exptl_crystal_F_000 3060
_exptl_crystal_size_max 0.20
_exptl_crystal_size_mid 0.15
_exptl_crystal_size_min 0.08
_refine_diff_density_max 1.929
_refine_diff_density_min -0.732
_refine_diff_density_rms 0.124
_refine_ls_extinction_method none
_refine_ls_goodness_of_fit_ref 1.035
_refine_ls_hydrogen_treatment mixed
_refine_ls_matrix_type full
_refine_ls_number_parameters 370
_refine_ls_number_reflns 7711
_refine_ls_number_restraints 3
_refine_ls_restrained_S_all 1.035
_refine_ls_R_factor_all 0.0447
_refine_ls_R_factor_gt 0.0299
_refine_ls_shift/su_max 0.005
_refine_ls_shift/su_mean 0.000
_refine_ls_structure_factor_coef Fsqd
_refine_ls_weighting_details 'calc w=1/[\s^2^(Fo^2^)+(0.0317P)^2^+7.9321P] where P=(Fo^2^+2Fc^2^)/3'
_refine_ls_weighting_scheme calc
_refine_ls_wR_factor_gt 0.0692
_refine_ls_wR_factor_ref 0.0763
_reflns_number_gt 6237
_reflns_number_total 7711
_reflns_threshold_expression >2sigma(I)
_cod_data_source_file ja0519334si20050408_011727.cif
_cod_data_source_block esp57
_cod_depositor_comments
;
The following automatic conversions were performed:

'_exptl_crystal_density_meas' value 'none' was changed to '?' - the
value is perceived as not measured.

Automatic conversion script
Id: cif_fix_values 3008 2015-01-20 13:52:24Z robertas 
;
_cod_original_cell_volume 6219.1(18)
_cod_original_sg_symbol_H-M C2/c
_cod_original_formula_sum 'C34.50 H29.50 O P Re S3'
_cod_database_code 4111802

loop_
_symmetry_equiv_pos_as_xyz
'x, y, z'
'-x, y, -z+1/2'
'x+1/2, y+1/2, z'
'-x+1/2, y+1/2, -z+1/2'
'-x, -y, -z'
'x, -y, z-1/2'
'-x+1/2, -y+1/2, -z'
'x+1/2, -y+1/2, z-1/2'

loop_
_atom_site_label
_atom_site_type_symbol
_atom_site_fract_x
_atom_site_fract_y
_atom_site_fract_z
_atom_site_U_iso_or_equiv
_atom_site_adp_type
_atom_site_occupancy
_atom_site_symmetry_multiplicity
_atom_site_calc_flag
_atom_site_refinement_flags
Re1 Re 0.627858(5) 0.707962(14) 0.601641(7) 0.02125(5) Uani 1 1 d .
S1 S 0.66909(3) 0.70201(10) 0.72236(5) 0.02671(19) Uani 1 1 d .
S2 S 0.57840(3) 0.54040(10) 0.59847(5) 0.0286(2) Uani 1 1 d .
S3 S 0.69524(3) 0.66131(11) 0.60360(5) 0.0290(2) Uani 1 1 d .
C1 C 0.62277(13) 0.6839(4) 0.4378(2) 0.0278(8) Uani 1 1 d .
C2 C 0.64042(15) 0.8213(4) 0.4491(2) 0.0361(9) Uani 1 1 d .
H2 H 0.6364 0.8825 0.4782 0.043 Uiso 1 1 calc R
C3 C 0.66372(17) 0.8664(6) 0.4174(3) 0.0520(13) Uani 1 1 d .
H3 H 0.6756 0.9584 0.4252 0.062 Uiso 1 1 calc R
C4 C 0.6697(2) 0.7775(7) 0.3746(3) 0.0609(16) Uani 1 1 d .
H4 H 0.6853 0.8090 0.3527 0.073 Uiso 1 1 calc R
C5 C 0.65277(19) 0.6428(7) 0.3640(3) 0.0589(14) Uani 1 1 d .
H5 H 0.6572 0.5818 0.3353 0.071 Uiso 1 1 calc R
C6 C 0.62912(15) 0.5953(5) 0.3951(2) 0.0421(10) Uani 1 1 d .
H6 H 0.6175 0.5030 0.3871 0.051 Uiso 1 1 calc R
C7 C 0.53515(13) 0.7275(4) 0.4249(2) 0.0262(8) Uani 1 1 d .
C8 C 0.51976(16) 0.7633(5) 0.3567(2) 0.0396(10) Uani 1 1 d .
H8 H 0.5366 0.7334 0.3365 0.048 Uiso 1 1 calc R
C9 C 0.47996(17) 0.8426(6) 0.3181(2) 0.0493(12) Uani 1 1 d .
H9 H 0.4700 0.8658 0.2720 0.059 Uiso 1 1 calc R
C10 C 0.45517(14) 0.8872(5) 0.3465(2) 0.0420(10) Uani 1 1 d .
H10 H 0.4286 0.9428 0.3205 0.050 Uiso 1 1 calc R
C11 C 0.46917(15) 0.8505(5) 0.4133(2) 0.0416(10) Uani 1 1 d .
H11 H 0.4517 0.8795 0.4326 0.050 Uiso 1 1 calc R
C12 C 0.50919(14) 0.7703(4) 0.4527(2) 0.0340(9) Uani 1 1 d .
H12 H 0.5185 0.7454 0.4983 0.041 Uiso 1 1 calc R
C13 C 0.57938(12) 0.4476(4) 0.46266(18) 0.0250(7) Uani 1 1 d .
C14 C 0.53464(14) 0.3946(4) 0.4262(2) 0.0310(8) Uani 1 1 d .
H14 H 0.5092 0.4561 0.4059 0.037 Uiso 1 1 calc R
C15 C 0.52780(16) 0.2489(5) 0.4199(2) 0.0378(10) Uani 1 1 d .
H15 H 0.4975 0.2127 0.3950 0.045 Uiso 1 1 calc R
C16 C 0.56457(18) 0.1583(5) 0.4496(2) 0.0433(11) Uani 1 1 d .
H16 H 0.5596 0.0606 0.4452 0.052 Uiso 1 1 calc R
C17 C 0.60871(19) 0.2109(4) 0.4858(3) 0.0488(12) Uani 1 1 d .
H17 H 0.6340 0.1486 0.5057 0.059 Uiso 1 1 calc R
C18 C 0.61661(15) 0.3544(4) 0.4934(2) 0.0402(10) Uani 1 1 d .
H18 H 0.6470 0.3891 0.5193 0.048 Uiso 1 1 calc R
C19 C 0.62693(14) 0.7140(4) 0.74704(19) 0.0285(8) Uani 1 1 d .
C20 C 0.62930(15) 0.8254(5) 0.7886(2) 0.0363(9) Uani 1 1 d .
H20 H 0.6526 0.8937 0.8025 0.044 Uiso 1 1 calc R
C21 C 0.59763(16) 0.8367(5) 0.8097(2) 0.0411(10) Uani 1 1 d .
H21 H 0.5998 0.9122 0.8380 0.049 Uiso 1 1 calc R
C22 C 0.56310(16) 0.7383(6) 0.7894(2) 0.0434(11) Uani 1 1 d .
H22 H 0.5413 0.7469 0.8031 0.052 Uiso 1 1 calc R
C23 C 0.56093(14) 0.6261(5) 0.7486(2) 0.0372(9) Uani 1 1 d .
H23 H 0.5375 0.5584 0.7351 0.045 Uiso 1 1 calc R
C24 C 0.59230(13) 0.6112(4) 0.72712(19) 0.0291(8) Uani 1 1 d .
C25 C 0.59088(14) 0.4892(4) 0.6849(2) 0.0313(8) Uani 1 1 d .
H25A H 0.5671 0.4231 0.6798 0.038 Uiso 1 1 calc R
H25B H 0.6208 0.4405 0.7094 0.038 Uiso 1 1 calc R
C26 C 0.77628(13) 0.5667(4) 0.7175(2) 0.0297(8) Uani 1 1 d .
H26 H 0.7682 0.4782 0.6958 0.036 Uiso 1 1 calc R
C27 C 0.81771(14) 0.5825(4) 0.7802(2) 0.0366(9) Uani 1 1 d .
H27 H 0.8377 0.5053 0.8003 0.044 Uiso 1 1 calc R
C28 C 0.82939(15) 0.7105(5) 0.8126(2) 0.0393(10) Uani 1 1 d .
H28 H 0.8570 0.7205 0.8556 0.047 Uiso 1 1 calc R
C29 C 0.80062(15) 0.8246(5) 0.7823(3) 0.0408(10) Uani 1 1 d .
H29 H 0.8089 0.9125 0.8046 0.049 Uiso 1 1 calc R
C30 C 0.75927(14) 0.8105(4) 0.7187(2) 0.0352(9) Uani 1 1 d .
H30 H 0.7401 0.8890 0.6976 0.042 Uiso 1 1 calc R
C31 C 0.74677(12) 0.6799(4) 0.68677(19) 0.0248(7) Uani 1 1 d .
C32 C 0.7587(5) 0.1205(18) 0.4978(8) 0.168(9) Uani 1 1 d D
H32A H 0.7644 0.0235 0.4987 0.202 Uiso 1 1 calc R
C33 C 0.7489(3) 0.1740(14) 0.5412(6) 0.176(7) Uani 1 1 d D
C34 C 0.7476(7) 0.0626(18) 0.5887(9) 0.136(9) Uani 0.50 1 d PD
H34A H 0.7415 0.1073 0.6216 0.204 Uiso 0.50 1 calc PR
H34B H 0.7772 0.0145 0.6134 0.204 Uiso 0.50 1 calc PR
H34C H 0.7234 -0.0050 0.5612 0.204 Uiso 0.50 1 calc PR
C35 C 0.7394(5) 0.2946(14) 0.5495(9) 0.27(2) Uani 1 1 d D
H35A H 0.7322 0.3233 0.5824 0.322 Uiso 1 1 calc R
O1 O 0.60890(10) 0.8756(3) 0.57958(14) 0.0349(6) Uani 1 1 d .
P1 P 0.59022(3) 0.63502(10) 0.47787(5) 0.02249(18) Uani 1 1 d .

loop_
_atom_site_aniso_label
_atom_site_aniso_U_11
_atom_site_aniso_U_22
_atom_site_aniso_U_33
_atom_site_aniso_U_23
_atom_site_aniso_U_13
_atom_site_aniso_U_12
Re1 0.01886(8) 0.02359(7) 0.02132(8) -0.00025(5) 0.01047(6) -0.00033(5)
S1 0.0212(4) 0.0348(5) 0.0220(4) -0.0014(4) 0.0098(4) -0.0024(4)
S2 0.0268(5) 0.0352(5) 0.0245(5) -0.0036(4) 0.0139(4) -0.0089(4)
S3 0.0218(4) 0.0390(5) 0.0274(5) -0.0011(4) 0.0136(4) 0.0006(4)
C1 0.0239(19) 0.038(2) 0.0216(18) 0.0061(15) 0.0119(16) 0.0006(15)
C2 0.038(2) 0.038(2) 0.035(2) 0.0058(17) 0.021(2) -0.0010(17)
C3 0.047(3) 0.055(3) 0.056(3) 0.016(3) 0.029(3) -0.009(2)
C4 0.055(3) 0.092(4) 0.053(3) 0.016(3) 0.040(3) -0.007(3)
C5 0.063(3) 0.086(4) 0.046(3) -0.008(3) 0.041(3) -0.008(3)
C6 0.042(2) 0.058(3) 0.032(2) -0.009(2) 0.023(2) -0.007(2)
C7 0.0221(18) 0.0286(19) 0.0273(19) 0.0021(15) 0.0126(16) 0.0007(14)
C8 0.036(2) 0.054(3) 0.032(2) 0.0108(19) 0.019(2) 0.013(2)
C9 0.042(3) 0.068(3) 0.033(2) 0.021(2) 0.017(2) 0.017(2)
C10 0.027(2) 0.049(3) 0.043(3) 0.014(2) 0.014(2) 0.0107(19)
C11 0.030(2) 0.055(3) 0.043(3) 0.006(2) 0.022(2) 0.011(2)
C12 0.024(2) 0.048(2) 0.028(2) 0.0038(17) 0.0117(17) 0.0045(17)
C13 0.0265(18) 0.0270(17) 0.0227(18) -0.0006(14) 0.0137(16) 0.0000(14)
C14 0.031(2) 0.035(2) 0.030(2) -0.0023(16) 0.0185(18) -0.0032(16)
C15 0.042(2) 0.036(2) 0.040(2) -0.0055(18) 0.024(2) -0.0131(18)
C16 0.060(3) 0.031(2) 0.044(3) -0.0031(19) 0.030(2) -0.006(2)
C17 0.053(3) 0.034(2) 0.050(3) -0.003(2) 0.020(3) 0.010(2)
C18 0.030(2) 0.036(2) 0.041(2) -0.0041(19) 0.0084(19) 0.0055(17)
C19 0.0264(19) 0.041(2) 0.0203(18) -0.0004(16) 0.0137(16) 0.0008(16)
C20 0.038(2) 0.042(2) 0.029(2) -0.0041(17) 0.018(2) -0.0050(18)
C21 0.041(3) 0.052(3) 0.035(2) -0.010(2) 0.023(2) 0.001(2)
C22 0.035(2) 0.068(3) 0.034(2) -0.002(2) 0.023(2) 0.002(2)
C23 0.030(2) 0.058(3) 0.026(2) -0.0004(19) 0.0156(18) -0.0073(19)
C24 0.0244(18) 0.040(2) 0.0217(18) 0.0041(16) 0.0112(16) -0.0011(16)
C25 0.032(2) 0.036(2) 0.030(2) 0.0015(16) 0.0183(18) -0.0064(16)
C26 0.031(2) 0.0265(18) 0.032(2) 0.0016(15) 0.0165(17) -0.0026(15)
C27 0.030(2) 0.033(2) 0.042(2) 0.0084(18) 0.0165(19) 0.0041(16)
C28 0.024(2) 0.051(3) 0.037(2) -0.004(2) 0.0118(19) -0.0034(18)
C29 0.033(2) 0.036(2) 0.052(3) -0.0130(19) 0.020(2) -0.0081(17)
C30 0.0222(19) 0.029(2) 0.052(3) -0.0019(18) 0.018(2) -0.0003(15)
C31 0.0189(17) 0.0318(19) 0.0269(19) 0.0015(14) 0.0142(16) 0.0000(13)
C32 0.050(6) 0.152(11) 0.25(2) -0.120(13) 0.038(9) -0.008(6)
C33 0.044(5) 0.29(2) 0.164(13) -0.126(14) 0.035(7) -0.033(8)
C34 0.084(13) 0.21(3) 0.088(14) -0.020(15) 0.027(11) 0.021(14)
C35 0.039(5) 0.41(4) 0.30(3) -0.29(3) 0.049(12) -0.035(14)
O1 0.0309(14) 0.0328(14) 0.0327(15) -0.0017(12) 0.0106(12) 0.0048(12)
P1 0.0208(4) 0.0259(4) 0.0211(4) 0.0007(4) 0.0112(4) 0.0003(4)

loop_
_atom_type_symbol
_atom_type_description
_atom_type_scat_dispersion_real
_atom_type_scat_dispersion_imag
_atom_type_scat_source
C C 0.0033 0.0016 'International Tables Vol C Tables 4.2.6.8 and 6.1.1.4'
H H 0.0000 0.0000 'International Tables Vol C Tables 4.2.6.8 and 6.1.1.4'
O O 0.0106 0.0060 'International Tables Vol C Tables 4.2.6.8 and 6.1.1.4'
P P 0.1023 0.0942 'International Tables Vol C Tables 4.2.6.8 and 6.1.1.4'
S S 0.1246 0.1234 'International Tables Vol C Tables 4.2.6.8 and 6.1.1.4'
Re Re -1.0185 7.2310 'International Tables Vol C Tables 4.2.6.8 and 6.1.1.4'

loop_
_geom_angle_atom_site_label_1
_geom_angle_atom_site_label_2
_geom_angle_atom_site_label_3
_geom_angle
_geom_angle_site_symmetry_1
_geom_angle_site_symmetry_3
O1 Re1 S2 119.21(10) . .
O1 Re1 S3 113.99(10) . .
S2 Re1 S3 124.68(4) . .
O1 Re1 S1 105.78(10) . .
S2 Re1 S1 90.08(3) . .
S3 Re1 S1 89.46(3) . .
O1 Re1 P1 92.10(10) . .
S2 Re1 P1 80.44(3) . .
S3 Re1 P1 83.66(3) . .
S1 Re1 P1 162.11(3) . .
C19 S1 Re1 106.07(13) . .
C25 S2 Re1 113.09(13) . .
C31 S3 Re1 114.49(13) . .
C6 C1 C2 119.3(4) . .
C6 C1 P1 123.4(3) . .
C2 C1 P1 117.2(3) . .
C3 C2 C1 119.8(4) . .
C3 C2 H2 120.1 . .
C1 C2 H2 120.1 . .
C4 C3 C2 120.5(5) . .
C4 C3 H3 119.7 . .
C2 C3 H3 119.7 . .
C5 C4 C3 119.6(4) . .
C5 C4 H4 120.2 . .
C3 C4 H4 120.2 . .
C4 C5 C6 120.9(5) . .
C4 C5 H5 119.5 . .
C6 C5 H5 119.5 . .
C1 C6 C5 119.9(5) . .
C1 C6 H6 120.1 . .
C5 C6 H6 120.1 . .
C12 C7 C8 118.3(4) . .
C12 C7 P1 121.0(3) . .
C8 C7 P1 120.6(3) . .
C9 C8 C7 120.8(4) . .
C9 C8 H8 119.6 . .
C7 C8 H8 119.6 . .
C10 C9 C8 120.4(4) . .
C10 C9 H9 119.8 . .
C8 C9 H9 119.8 . .
C9 C10 C11 119.8(4) . .
C9 C10 H10 120.1 . .
C11 C10 H10 120.1 . .
C10 C11 C12 120.4(4) . .
C10 C11 H11 119.8 . .
C12 C11 H11 119.8 . .
C7 C12 C11 120.3(4) . .
C7 C12 H12 119.8 . .
C11 C12 H12 119.8 . .
C14 C13 C18 119.3(4) . .
C14 C13 P1 121.3(3) . .
C18 C13 P1 119.2(3) . .
C13 C14 C15 119.4(4) . .
C13 C14 H14 120.3 . .
C15 C14 H14 120.3 . .
C16 C15 C14 120.9(4) . .
C16 C15 H15 119.6 . .
C14 C15 H15 119.6 . .
C15 C16 C17 119.6(4) . .
C15 C16 H16 120.2 . .
C17 C16 H16 120.2 . .
C16 C17 C18 120.9(4) . .
C16 C17 H17 119.6 . .
C18 C17 H17 119.6 . .
C17 C18 C13 119.9(4) . .
C17 C18 H18 120.1 . .
C13 C18 H18 120.1 . .
C20 C19 C24 119.4(4) . .
C20 C19 S1 119.1(3) . .
C24 C19 S1 121.5(3) . .
C21 C20 C19 120.6(4) . .
C21 C20 H20 119.7 . .
C19 C20 H20 119.7 . .
C22 C21 C20 120.5(4) . .
C22 C21 H21 119.7 . .
C20 C21 H21 119.7 . .
C21 C22 C23 119.0(4) . .
C21 C22 H22 120.5 . .
C23 C22 H22 120.5 . .
C24 C23 C22 121.9(4) . .
C24 C23 H23 119.1 . .
C22 C23 H23 119.1 . .
C23 C24 C19 118.6(4) . .
C23 C24 C25 122.1(4) . .
C19 C24 C25 119.3(3) . .
C24 C25 S2 113.0(3) . .
C24 C25 H25A 109.0 . .
S2 C25 H25A 109.0 . .
C24 C25 H25B 109.0 . .
S2 C25 H25B 109.0 . .
H25A C25 H25B 107.8 . .
C31 C26 C27 120.6(4) . .
C31 C26 H26 119.7 . .
C27 C26 H26 119.7 . .
C28 C27 C26 120.0(4) . .
C28 C27 H27 120.0 . .
C26 C27 H27 120.0 . .
C27 C28 C29 120.0(4) . .
C27 C28 H28 120.0 . .
C29 C28 H28 120.0 . .
C28 C29 C30 120.4(4) . .
C28 C29 H29 119.8 . .
C30 C29 H29 119.8 . .
C31 C30 C29 119.6(4) . .
C31 C30 H30 120.2 . .
C29 C30 H30 120.2 . .
C26 C31 C30 119.3(4) . .
C26 C31 S3 120.3(3) . .
C30 C31 S3 120.2(3) . .
C33 C32 C35 119.8(16) . 7_656
C33 C32 H32A 120.1 . .
C35 C32 H32A 120.1 7_656 .
C35 C33 C32 132.3(6) . .
C35 C33 C34 115.6(10) . .
C32 C33 C34 112.0(9) . .
C33 C34 H34A 109.5 . .
C33 C34 H34B 109.5 . .
H34A C34 H34B 109.5 . .
C33 C34 H34C 109.5 . .
H34A C34 H34C 109.5 . .
H34B C34 H34C 109.5 . .
C33 C35 C32 107.9(18) . 7_656
C33 C35 H35A 126.1 . .
C32 C35 H35A 126.1 7_656 .
C1 P1 C13 105.76(17) . .
C1 P1 C7 103.04(17) . .
C13 P1 C7 108.09(17) . .
C1 P1 Re1 113.72(13) . .
C13 P1 Re1 114.82(12) . .
C7 P1 Re1 110.59(13) . .

loop_
_geom_bond_atom_site_label_1
_geom_bond_atom_site_label_2
_geom_bond_distance
_geom_bond_site_symmetry_2
Re1 O1 1.693(3) .
Re1 S2 2.2844(10) .
Re1 S3 2.3009(10) .
Re1 S1 2.3346(10) .
Re1 P1 2.4981(10) .
S1 C19 1.787(4) .
S2 C25 1.839(4) .
S3 C31 1.789(4) .
C1 C6 1.381(6) .
C1 C2 1.404(5) .
C1 P1 1.815(4) .
C2 C3 1.382(6) .
C2 H2 0.9400 .
C3 C4 1.380(8) .
C3 H3 0.9400 .
C4 C5 1.372(8) .
C4 H4 0.9400 .
C5 C6 1.389(6) .
C5 H5 0.9400 .
C6 H6 0.9400 .
C7 C12 1.381(5) .
C7 C8 1.392(6) .
C7 P1 1.832(4) .
C8 C9 1.386(6) .
C8 H8 0.9400 .
C9 C10 1.364(6) .
C9 H9 0.9400 .
C10 C11 1.373(6) .
C10 H10 0.9400 .
C11 C12 1.398(6) .
C11 H11 0.9400 .
C12 H12 0.9400 .
C13 C14 1.388(5) .
C13 C18 1.394(5) .
C13 P1 1.815(4) .
C14 C15 1.400(6) .
C14 H14 0.9400 .
C15 C16 1.367(7) .
C15 H15 0.9400 .
C16 C17 1.371(7) .
C16 H16 0.9400 .
C17 C18 1.384(6) .
C17 H17 0.9400 .
C18 H18 0.9400 .
C19 C20 1.391(6) .
C19 C24 1.408(5) .
C20 C21 1.386(6) .
C20 H20 0.9400 .
C21 C22 1.376(7) .
C21 H21 0.9400 .
C22 C23 1.388(6) .
C22 H22 0.9400 .
C23 C24 1.386(5) .
C23 H23 0.9400 .
C24 C25 1.488(5) .
C25 H25A 0.9800 .
C25 H25B 0.9800 .
C26 C31 1.385(5) .
C26 C27 1.390(5) .
C26 H26 0.9400 .
C27 C28 1.368(6) .
C27 H27 0.9400 .
C28 C29 1.379(6) .
C28 H28 0.9400 .
C29 C30 1.398(6) .
C29 H29 0.9400 .
C30 C31 1.386(5) .
C30 H30 0.9400 .
C32 C33 1.292(16) .
C32 C35 1.37(2) 7_656
C32 H32A 0.9400 .
C33 C35 1.232(16) .
C33 C34 1.527(2) .
C34 H34A 0.9700 .
C34 H34B 0.9700 .
C34 H34C 0.9700 .
C35 C32 1.37(2) 7_656
C35 H35A 0.9400 .
